data_7218435
loop_
_publ_author_name
'Hou, Shuang-Shuang'
'Huang, Xuan'
'Guo, Jun-Gu'
'Zheng, Sheng-Run'
'Lei, Jing'
'Tan, Jing-Bo'
'Fan, Jun'
'Zhang, Wei-Guang'

_publ_section_title
;
 Assembly of Cd(ii) coordination polymers: structural variation,
 supramolecular isomers, and temperature/anion-induced solvent-mediated
 structural transformations
;
_journal_issue 4
_journal_name_full CrystEngComm
_journal_page_first 947
_journal_paper_doi 10.1039/C4CE01779J
_journal_volume 17
_journal_year 2015
_chemical_formula_sum 'C20 H20 Cd N12 O3'
_chemical_formula_weight 588.88
_chemical_name_systematic
; 
 ? 
;
_space_group_IT_number 14
_symmetry_cell_setting monoclinic
_symmetry_space_group_name_Hall '-P 2ybc'
_symmetry_space_group_name_H-M 'P 1 21/c 1'
_atom_sites_solution_hydrogens geom
_atom_sites_solution_primary direct
_atom_sites_solution_secondary difmap
_audit_creation_method SHELXL-97
_cell_angle_alpha 90.00
_cell_angle_beta 101.664(2)
_cell_angle_gamma 90.00
_cell_formula_units_Z 4
_cell_length_a 12.584(2)
_cell_length_b 11.4846(19)
_cell_length_c 15.765(3)
_cell_measurement_reflns_used 2536
_cell_measurement_temperature 296(2)
_cell_measurement_theta_max 24.99
_cell_measurement_theta_min 2.42
_cell_volume 2231.3(7)
_computing_cell_refinement 'Bruker SAINT'
_computing_data_collection 'Bruker APEX2'
_computing_data_reduction 'Bruker SAINT'
_computing_molecular_graphics 'Bruker SHELXTL'
_computing_publication_material 'Bruker SHELXTL'
_computing_structure_refinement 'SHELXL-97 (Sheldrick, 2008)'
_computing_structure_solution 'SHELXS-97 (Sheldrick, 2008)'
_diffrn_ambient_temperature 296(2)
_diffrn_measured_fraction_theta_full 0.973
_diffrn_measured_fraction_theta_max 0.973
_diffrn_measurement_device_type 'Bruker APEX-II CCD'
_diffrn_measurement_method '\f and \w scans'
_diffrn_radiation_monochromator graphite
_diffrn_radiation_source 'fine-focus sealed tube'
_diffrn_radiation_type MoK\a
_diffrn_radiation_wavelength 0.71073
_diffrn_reflns_av_R_equivalents 0.0307
_diffrn_reflns_av_sigmaI/netI 0.0433
_diffrn_reflns_limit_h_max 12
_diffrn_reflns_limit_h_min -15
_diffrn_reflns_limit_k_max 10
_diffrn_reflns_limit_k_min -13
_diffrn_reflns_limit_l_max 18
_diffrn_reflns_limit_l_min -18
_diffrn_reflns_number 8944
_diffrn_reflns_theta_full 25.25
_diffrn_reflns_theta_max 25.25
_diffrn_reflns_theta_min 1.65
_exptl_absorpt_coefficient_mu 1.032
_exptl_absorpt_correction_T_max 0.8361
_exptl_absorpt_correction_T_min 0.7472
_exptl_absorpt_correction_type multi-scan
_exptl_crystal_colour 'pale yellow'
_exptl_crystal_density_diffrn 1.753
_exptl_crystal_density_method 'not measured'
_exptl_crystal_description BLOCK
_exptl_crystal_F_000 1184
_exptl_crystal_size_max 0.30
_exptl_crystal_size_mid 0.22
_exptl_crystal_size_min 0.18
_refine_diff_density_max 0.738
_refine_diff_density_min -0.435
_refine_diff_density_rms 0.080
_refine_ls_extinction_method none
_refine_ls_goodness_of_fit_ref 1.010
_refine_ls_hydrogen_treatment mixed
_refine_ls_matrix_type full
_refine_ls_number_parameters 331
_refine_ls_number_reflns 3939
_refine_ls_number_restraints 4
_refine_ls_restrained_S_all 3.709
_refine_ls_R_factor_all 0.0447
_refine_ls_R_factor_gt 0.0321
_refine_ls_shift/su_max 0.000
_refine_ls_shift/su_mean 0.000
_refine_ls_structure_factor_coef Fsqd
_refine_ls_weighting_details 'calc w=1/[\s^2^(Fo^2^)+(0.0380P)^2^+0.4477P] where P=(Fo^2^+2Fc^2^)/3'
_refine_ls_weighting_scheme calc
_refine_ls_wR_factor_gt 0.0721
_refine_ls_wR_factor_ref 0.0785
_reflns_number_gt 3160
_reflns_number_total 3939
_reflns_threshold_expression >2sigma(I)
_cod_data_source_file c4ce01779j2.cif
_cod_data_source_block Cd2Dc
_cod_depositor_comments
;
The following automatic conversions were performed:

'_symmetry_cell_setting' value 'Monoclinic' changed to 'monoclinic'
according to
/usr/data/users/saulius/crontab/automatic-downloads/rss-feeds/RSC/lib/dictionaries/cif_core.dic
dictionary named 'cif_core.dic' version 2.4.2 from 2011-04-26.

Automatic conversion script
Id: cif_fix_values 2827 2014-09-09 07:05:25Z andrius 

 Adding full bibliography for 7218434--7218441.cif.
;
_cod_original_cell_volume 2231.4(6)
_cod_original_sg_symbol_H-M 'P2(1)/c  '
_cod_database_code 7218435

loop_
_symmetry_equiv_pos_as_xyz
'x, y, z'
'-x, y+1/2, -z+1/2'
'-x, -y, -z'
'x, -y-1/2, z-1/2'

loop_
_atom_site_label
_atom_site_type_symbol
_atom_site_fract_x
_atom_site_fract_y
_atom_site_fract_z
_atom_site_U_iso_or_equiv
_atom_site_adp_type
_atom_site_occupancy
_atom_site_symmetry_multiplicity
_atom_site_calc_flag
_atom_site_refinement_flags
Cd1 Cd 0.70247(7) 0.86365(8) 0.39103(5) 0.0253(4) Uani 1 1 d .
C1 C 0.6591(10) 0.6418(11) 0.2361(8) 0.026(3) Uani 1 1 d .
C2 C 0.7261(10) 0.5483(11) 0.2838(7) 0.027(3) Uani 1 1 d .
C3 C 0.8241(10) 0.5700(12) 0.3389(8) 0.032(3) Uani 1 1 d .
H3A H 0.8508 0.6456 0.3465 0.038 Uiso 1 1 calc R
C4 C 0.8825(11) 0.4784(13) 0.3830(8) 0.037(3) Uani 1 1 d .
H4A H 0.9478 0.4938 0.4208 0.044 Uiso 1 1 calc R
C5 C 0.8461(10) 0.3655(12) 0.3721(8) 0.032(3) Uani 1 1 d .
H5A H 0.8867 0.3047 0.4012 0.039 Uiso 1 1 calc R
C6 C 0.7476(10) 0.3446(11) 0.3167(8) 0.026(3) Uani 1 1 d .
C7 C 0.6868(10) 0.4360(12) 0.2738(7) 0.029(3) Uani 1 1 d .
H7A H 0.6196 0.4213 0.2384 0.035 Uiso 1 1 calc RD
C8 C 0.7334(10) 0.1361(11) 0.3574(8) 0.027(3) Uani 1 1 d .
H8A H 0.7825 0.1395 0.4101 0.032 Uiso 1 1 calc R
C9 C 0.6324(11) 0.1867(12) 0.2333(8) 0.033(3) Uani 1 1 d .
H9A H 0.5988 0.2293 0.1851 0.040 Uiso 1 1 calc R
C10 C 0.6183(10) 0.0732(12) 0.2478(8) 0.032(3) Uani 1 1 d .
H10A H 0.5725 0.0235 0.2106 0.039 Uiso 1 1 calc R
C11 C 0.9589(10) 0.9294(11) 0.3673(7) 0.026(3) Uani 1 1 d .
C12 C 0.9264(10) 0.9921(11) 0.2840(7) 0.027(3) Uani 1 1 d .
C13 C 0.9578(11) 1.1059(12) 0.2751(8) 0.034(3) Uani 1 1 d .
H13A H 1.0046 1.1426 0.3205 0.041 Uiso 1 1 calc R
C14 C 0.9197(12) 1.1652(13) 0.1986(9) 0.041(4) Uani 1 1 d .
H14A H 0.9393 1.2425 0.1934 0.049 Uiso 1 1 calc R
C15 C 0.8527(12) 1.1104(12) 0.1298(8) 0.038(3) Uani 1 1 d .
H15A H 0.8276 1.1503 0.0784 0.045 Uiso 1 1 calc R
C16 C 0.8235(10) 0.9962(12) 0.1384(7) 0.029(3) Uani 1 1 d .
C17 C 0.8589(10) 0.9356(12) 0.2152(7) 0.029(3) Uani 1 1 d .
H17A H 0.8379 0.8588 0.2206 0.034 Uiso 1 1 calc R
C18 C 0.7703(12) 0.8265(13) 0.0411(8) 0.037(3) Uani 1 1 d .
H18A H 0.8281 0.7789 0.0658 0.044 Uiso 1 1 calc R
C19 C 0.6622(11) 0.9786(13) 0.0155(8) 0.040(4) Uani 1 1 d .
H19A H 0.6310 1.0517 0.0176 0.047 Uiso 1 1 calc R
C20 C 0.6256(12) 0.8908(13) -0.0405(9) 0.040(4) Uani 1 1 d .
H20A H 0.5633 0.8943 -0.0838 0.048 Uiso 1 1 calc R
N1 N 0.5976(9) 0.6256(9) 0.1577(6) 0.033(3) Uani 1 1 d .
N2 N 0.5478(9) 0.7291(10) 0.1366(6) 0.036(3) Uani 1 1 d .
N3 N 0.5786(9) 0.8044(10) 0.1992(6) 0.033(3) Uani 1 1 d .
N4 N 0.6502(8) 0.7511(9) 0.2636(6) 0.028(2) Uani 1 1 d .
N5 N 0.7068(8) 0.2280(9) 0.3040(6) 0.026(2) Uani 1 1 d .
N6 N 0.6817(8) 0.0413(9) 0.3261(6) 0.027(2) Uani 1 1 d .
N7 N 0.8916(8) 0.8656(9) 0.4035(6) 0.026(2) Uani 1 1 d .
N8 N 0.9538(9) 0.8222(11) 0.4773(7) 0.037(3) Uani 1 1 d .
N9 N 1.0532(9) 0.8601(10) 0.4827(7) 0.037(3) Uani 1 1 d .
N10 N 1.0588(8) 0.9288(10) 0.4147(6) 0.032(3) Uani 1 1 d .
N11 N 0.7549(9) 0.9368(10) 0.0684(6) 0.034(3) Uani 1 1 d .
N12 N 0.6935(9) 0.7962(10) -0.0243(7) 0.036(3) Uani 1 1 d .
O1W O 0.7326(7) 0.9787(9) 0.5294(5) 0.041(2) Uani 1 1 d .
H1WA H 0.7962 1.0029 0.5511 0.062 Uiso 1 1 d R
H1WB H 0.7100 0.9410 0.5688 0.062 Uiso 1 1 d R
O2W O 0.5224(7) 0.9041(9) 0.4022(6) 0.041(2) Uani 1 1 d .
H2WB H 0.4921 0.9832 0.3938 0.062 Uiso 1 1 d R
H2WA H 0.4818 0.8587 0.4302 0.062 Uiso 1 1 d RD
O3W O 0.6135(9) 0.2831(11) 0.0153(6) 0.051(3) Uani 1 1 d D
H3WB H 0.570(12) 0.278(16) -0.033(7) 0.076 Uiso 1 1 d D
H3WA H 0.648(13) 0.344(12) 0.013(11) 0.076 Uiso 1 1 d D

loop_
_atom_site_aniso_label
_atom_site_aniso_U_11
_atom_site_aniso_U_22
_atom_site_aniso_U_33
_atom_site_aniso_U_23
_atom_site_aniso_U_13
_atom_site_aniso_U_12
Cd1 0.0274(6) 0.0191(6) 0.0270(5) 0.0028(4) -0.0001(4) -0.0005(4)
C1 0.030(7) 0.019(8) 0.029(6) 0.001(5) 0.004(5) -0.007(6)
C2 0.030(7) 0.021(8) 0.029(6) -0.001(5) 0.004(5) 0.001(6)
C3 0.031(7) 0.021(8) 0.041(7) -0.003(6) 0.003(6) -0.005(6)
C4 0.032(8) 0.030(9) 0.042(8) -0.005(7) -0.006(6) -0.004(7)
C5 0.029(7) 0.026(9) 0.038(7) 0.004(6) -0.001(6) 0.005(6)
C6 0.028(7) 0.019(8) 0.030(6) 0.002(5) 0.002(5) -0.004(6)
C7 0.028(7) 0.027(9) 0.030(7) 0.002(6) 0.001(5) -0.004(6)
C8 0.028(7) 0.022(8) 0.029(6) 0.002(6) 0.002(5) 0.002(6)
C9 0.042(8) 0.020(8) 0.032(7) 0.005(6) -0.006(6) 0.001(6)
C10 0.035(8) 0.024(9) 0.032(7) -0.002(6) -0.009(6) 0.002(6)
C11 0.027(7) 0.019(8) 0.032(7) -0.007(5) 0.003(5) -0.001(6)
C12 0.027(7) 0.024(8) 0.030(6) 0.002(6) 0.008(5) 0.003(6)
C13 0.037(8) 0.030(9) 0.032(7) -0.006(6) 0.003(6) -0.008(6)
C14 0.055(10) 0.025(9) 0.045(8) 0.003(6) 0.016(7) -0.005(7)
C15 0.048(9) 0.032(10) 0.032(7) 0.001(6) 0.006(6) -0.001(7)
C16 0.031(7) 0.029(9) 0.026(6) -0.002(6) 0.005(5) -0.004(6)
C17 0.032(7) 0.026(8) 0.028(7) -0.003(6) 0.004(5) -0.006(6)
C18 0.041(9) 0.032(9) 0.033(7) -0.002(6) 0.000(6) 0.005(7)
C19 0.043(9) 0.033(9) 0.039(8) 0.000(7) 0.000(6) 0.016(7)
C20 0.042(9) 0.037(10) 0.038(8) 0.000(7) -0.002(6) 0.006(7)
N1 0.043(7) 0.021(7) 0.031(6) -0.001(5) -0.004(5) 0.002(5)
N2 0.046(7) 0.026(7) 0.031(6) 0.001(5) -0.002(5) 0.000(6)
N3 0.042(7) 0.022(7) 0.031(6) 0.002(5) -0.002(5) 0.000(5)
N4 0.036(6) 0.016(6) 0.029(5) 0.001(5) -0.002(5) 0.000(5)
N5 0.028(6) 0.019(6) 0.029(5) 0.004(5) -0.002(4) 0.003(5)
N6 0.030(6) 0.016(6) 0.033(6) 0.001(5) 0.004(5) 0.000(5)
N7 0.026(6) 0.021(6) 0.026(5) 0.002(4) -0.003(4) -0.001(5)
N8 0.037(7) 0.035(8) 0.036(6) 0.005(5) -0.003(5) -0.001(6)
N9 0.031(6) 0.039(8) 0.036(6) 0.001(5) -0.005(5) 0.000(6)
N10 0.027(6) 0.033(8) 0.032(6) -0.002(5) -0.001(5) -0.001(5)
N11 0.042(7) 0.030(8) 0.026(6) -0.001(5) 0.000(5) 0.003(5)
N12 0.045(7) 0.030(8) 0.033(6) -0.002(5) 0.008(5) 0.000(6)
O1W 0.039(6) 0.050(7) 0.033(5) 0.000(5) 0.003(4) -0.012(5)
O2W 0.030(5) 0.037(6) 0.056(6) 0.015(5) 0.009(4) 0.005(5)
O3W 0.052(7) 0.059(9) 0.040(6) 0.000(6) 0.005(5) 0.003(6)

loop_
_atom_type_symbol
_atom_type_description
_atom_type_scat_dispersion_real
_atom_type_scat_dispersion_imag
_atom_type_scat_source
C C 0.0033 0.0016 'International Tables Vol C Tables 4.2.6.8 and 6.1.1.4'
H H 0.0000 0.0000 'International Tables Vol C Tables 4.2.6.8 and 6.1.1.4'
N N 0.0061 0.0033 'International Tables Vol C Tables 4.2.6.8 and 6.1.1.4'
O O 0.0106 0.0060 'International Tables Vol C Tables 4.2.6.8 and 6.1.1.4'
Cd Cd -0.8075 1.2024 'International Tables Vol C Tables 4.2.6.8 and 6.1.1.4'

loop_
_geom_angle_atom_site_label_1
_geom_angle_atom_site_label_2
_geom_angle_atom_site_label_3
_geom_angle
_geom_angle_site_symmetry_1
_geom_angle_site_symmetry_3
N6 Cd1 N12 165.6(4) 1_565 4_576
N6 Cd1 N7 92.9(4) 1_565 .
N12 Cd1 N7 97.3(4) 4_576 .
N6 Cd1 N4 97.0(3) 1_565 .
N12 Cd1 N4 91.1(4) 4_576 .
N7 Cd1 N4 100.3(3) . .
N6 Cd1 O2W 80.3(3) 1_565 .
N12 Cd1 O2W 87.3(4) 4_576 .
N7 Cd1 O2W 165.1(4) . .
N4 Cd1 O2W 93.7(3) . .
N6 Cd1 O1W 84.4(3) 1_565 .
N12 Cd1 O1W 86.1(3) 4_576 .
N7 Cd1 O1W 87.1(3) . .
N4 Cd1 O1W 172.3(3) . .
O2W Cd1 O1W 79.0(3) . .
N1 C1 N4 111.1(11) . .
N1 C1 C2 122.5(11) . .
N4 C1 C2 126.4(11) . .
C3 C2 C7 119.6(12) . .
C3 C2 C1 122.4(12) . .
C7 C2 C1 118.0(11) . .
C2 C3 C4 119.6(13) . .
C5 C4 C3 121.6(12) . .
C4 C5 C6 118.3(12) . .
C7 C6 C5 120.6(12) . .
C7 C6 N5 119.4(11) . .
C5 C6 N5 119.9(11) . .
C6 C7 C2 120.1(12) . .
N6 C8 N5 111.8(11) . .
C10 C9 N5 106.6(11) . .
C9 C10 N6 109.8(12) . .
N10 C11 N7 111.6(11) . .
N10 C11 C12 124.3(11) . .
N7 C11 C12 124.1(11) . .
C13 C12 C17 120.2(12) . .
C13 C12 C11 121.1(12) . .
C17 C12 C11 118.7(12) . .
C12 C13 C14 119.9(13) . .
C13 C14 C15 120.6(14) . .
C16 C15 C14 119.2(13) . .
C15 C16 C17 121.3(12) . .
C15 C16 N11 120.7(12) . .
C17 C16 N11 118.1(12) . .
C12 C17 C16 118.8(13) . .
N12 C18 N11 111.5(13) . .
C20 C19 N11 105.7(13) . .
C19 C20 N12 110.5(12) . .
C1 N1 N2 105.0(10) . .
N3 N2 N1 110.1(10) . .
N2 N3 N4 108.4(11) . .
C1 N4 N3 105.4(10) . .
C1 N4 Cd1 139.4(8) . .
N3 N4 Cd1 114.6(8) . .
C8 N5 C9 106.0(11) . .
C8 N5 C6 127.4(10) . .
C9 N5 C6 126.6(10) . .
C8 N6 C10 105.7(11) . .
C8 N6 Cd1 124.9(8) . 1_545
C10 N6 Cd1 129.4(9) . 1_545
C11 N7 N8 105.2(10) . .
C11 N7 Cd1 133.7(8) . .
N8 N7 Cd1 117.8(8) . .
N9 N8 N7 108.1(10) . .
N8 N9 N10 110.3(10) . .
C11 N10 N9 104.8(10) . .
C18 N11 C19 106.8(11) . .
C18 N11 C16 125.8(11) . .
C19 N11 C16 127.4(12) . .
C18 N12 C20 105.6(12) . .
C18 N12 Cd1 123.8(10) . 4_575
C20 N12 Cd1 129.0(9) . 4_575

loop_
_geom_bond_atom_site_label_1
_geom_bond_atom_site_label_2
_geom_bond_distance
_geom_bond_site_symmetry_2
Cd1 N6 2.275(10) 1_565
Cd1 N12 2.286(11) 4_576
Cd1 N7 2.348(10) .
Cd1 N4 2.367(10) .
Cd1 O2W 2.355(9) .
Cd1 O1W 2.513(9) .
C1 N1 1.332(16) .
C1 N4 1.340(16) .
C1 C2 1.474(18) .
C2 C3 1.380(17) .
C2 C7 1.378(18) .
C3 C4 1.386(18) .
C4 C5 1.374(18) .
C5 C6 1.387(17) .
C6 C7 1.390(18) .
C6 N5 1.434(16) .
C8 N6 1.312(16) .
C8 N5 1.349(15) .
C9 C10 1.341(19) .
C9 N5 1.387(16) .
C10 N6 1.376(15) .
C11 N10 1.326(15) .
C11 N7 1.333(15) .
C11 C12 1.480(16) .
C12 C13 1.381(18) .
C12 C17 1.395(17) .
C13 C14 1.383(18) .
C14 C15 1.384(19) .
C15 C16 1.376(19) .
C16 C17 1.389(17) .
C16 N11 1.429(16) .
C18 N12 1.311(16) .
C18 N11 1.365(17) .
C19 C20 1.36(2) .
C19 N11 1.377(16) .
C20 N12 1.374(18) .
N1 N2 1.353(15) .
N2 N3 1.310(14) .
N3 N4 1.360(14) .
N6 Cd1 2.275(10) 1_545
N7 N8 1.359(14) .
N8 N9 1.311(15) .
N9 N10 1.345(14) .
N12 Cd1 2.286(11) 4_575
